data_7017192
loop_
_publ_author_name
'Langley, Stuart K.'
'Chilton, Nicholas F.'
'Moubaraki, Boujemaa'
'Murray, Keith S.'

_publ_section_title
;
 Self-assembled decanuclear Na(I)(2)Mn(II)(4)Mn(III)(4) complexes: from
 discrete clusters to 1-D and 2-D structures, with the Mn(II)(4)Mn(III)(4)
 unit displaying a large spin ground state and probable SMM behaviour.
;
_journal_issue 45
_journal_name_full 'Dalton transactions (Cambridge, England : 2003)'
_journal_page_first 12201
_journal_page_last 12209
_journal_paper_doi 10.1039/c1dt10739a
_journal_volume 40
_journal_year 2011
_chemical_formula_sum 'C13 H19 Mn N O6.5'
_chemical_formula_weight 348.22
_chemical_name_systematic
;
?
;
_space_group_IT_number 14
_symmetry_cell_setting monoclinic
_symmetry_space_group_name_Hall '-P 2yn'
_symmetry_space_group_name_H-M 'P 1 21/n 1'
_atom_sites_solution_hydrogens geom
_atom_sites_solution_primary direct
_atom_sites_solution_secondary difmap
_audit_creation_date '9 November 2005'
_audit_creation_method SHELXL-97
_cell_angle_alpha 90.00
_cell_angle_beta 93.4790(10)
_cell_angle_gamma 90.00
_cell_formula_units_Z 4
_cell_length_a 10.0895(2)
_cell_length_b 9.4777(2)
_cell_length_c 15.1121(3)
_cell_measurement_reflns_used 8907
_cell_measurement_temperature 123(2)
_cell_measurement_theta_max 30.12
_cell_measurement_theta_min 2.12
_cell_volume 1442.44(5)
_computing_cell_refinement 'Bruker Apex2 V2.0'
_computing_data_collection 'Bruker Apex2 V2.0'
_computing_data_reduction 'Bruker Apex2 V2.0'
_computing_molecular_graphics X-Seed
_computing_publication_material CIFTAB
_computing_structure_refinement 'SHELXL-97 (Sheldrick, 1997)'
_computing_structure_solution 'SHELXS-97 (Sheldrick, 1990)'
_diffrn_ambient_temperature 123(2)
_diffrn_measured_fraction_theta_full 0.999
_diffrn_measured_fraction_theta_max 0.999
_diffrn_measurement_device_type 'APEX X8'
_diffrn_measurement_method 'scans in phi and omega'
_diffrn_radiation_monochromator graphite
_diffrn_radiation_source 'fine-focus sealed tube'
_diffrn_radiation_type MoK\a
_diffrn_radiation_wavelength 0.71073
_diffrn_reflns_av_R_equivalents 0.0254
_diffrn_reflns_av_sigmaI/netI 0.0255
_diffrn_reflns_limit_h_max 14
_diffrn_reflns_limit_h_min -14
_diffrn_reflns_limit_k_max 13
_diffrn_reflns_limit_k_min -13
_diffrn_reflns_limit_l_max 21
_diffrn_reflns_limit_l_min -21
_diffrn_reflns_number 16624
_diffrn_reflns_theta_full 30.58
_diffrn_reflns_theta_max 30.58
_diffrn_reflns_theta_min 2.36
_diffrn_standards_decay_% 0
_diffrn_standards_interval_count 0
_diffrn_standards_interval_time 0
_diffrn_standards_number 0
_exptl_absorpt_coefficient_mu 0.946
_exptl_absorpt_correction_T_max 0.910
_exptl_absorpt_correction_T_min 0.828
_exptl_absorpt_correction_type multi-scan
_exptl_absorpt_process_details SADABS
_exptl_crystal_colour brown
_exptl_crystal_density_diffrn 1.599
_exptl_crystal_density_method 'not measured'
_exptl_crystal_description block
_exptl_crystal_F_000 720
_exptl_crystal_size_max 0.20
_exptl_crystal_size_mid 0.20
_exptl_crystal_size_min 0.10
_refine_diff_density_max 0.943
_refine_diff_density_min -0.504
_refine_diff_density_rms 0.068
_refine_ls_extinction_method none
_refine_ls_goodness_of_fit_ref 1.050
_refine_ls_hydrogen_treatment mixed
_refine_ls_matrix_type full
_refine_ls_number_parameters 207
_refine_ls_number_reflns 4439
_refine_ls_number_restraints 6
_refine_ls_restrained_S_all 1.052
_refine_ls_R_factor_all 0.0398
_refine_ls_R_factor_gt 0.0369
_refine_ls_shift/su_max 0.000
_refine_ls_shift/su_mean 0.000
_refine_ls_structure_factor_coef Fsqd
_refine_ls_weighting_details 'calc w=1/[\s^2^(Fo^2^)+(0.0311P)^2^+1.6027P] where P=(Fo^2^+2Fc^2^)/3'
_refine_ls_weighting_scheme calc
_refine_ls_wR_factor_gt 0.0863
_refine_ls_wR_factor_ref 0.0885
_reflns_number_gt 4167
_reflns_number_total 4439
_reflns_threshold_expression >2sigma(I)
_cod_data_source_file c1dt10739a.txt
_cod_data_source_block 1
_cod_original_sg_symbol_H-M P21/n
_cod_original_formula_sum 'C13 H19 Mn N O6.50'
_cod_database_code 7017192

loop_
_symmetry_equiv_pos_as_xyz
'x, y, z'
'-x+1/2, y+1/2, -z+1/2'
'-x, -y, -z'
'x-1/2, -y-1/2, z-1/2'

loop_
_atom_site_label
_atom_site_type_symbol
_atom_site_fract_x
_atom_site_fract_y
_atom_site_fract_z
_atom_site_U_iso_or_equiv
_atom_site_adp_type
_atom_site_occupancy
_atom_site_symmetry_multiplicity
_atom_site_calc_flag
_atom_site_refinement_flags
Mn1 Mn 0.13817(2) 0.97757(3) 0.136024(15) 0.01440(7) Uani 1 1 d .
O1 O 0.16081(11) 1.07134(13) 0.02923(8) 0.0197(2) Uani 1 1 d .
O2 O 0.00215(12) 1.10077(13) 0.16317(8) 0.0206(2) Uani 1 1 d .
O3 O 0.00692(12) 0.80897(13) 0.07825(8) 0.0195(2) Uani 1 1 d .
O4 O 0.13457(12) 0.88021(13) 0.24534(8) 0.0194(2) Uani 1 1 d .
O5 O 0.33424(13) 1.06595(14) 0.19203(9) 0.0222(2) Uani 1 1 d .
O6 O 0.05946(15) 0.80010(15) 0.36834(10) 0.0334(3) Uani 1 1 d .
O7 O 0.1308(6) 1.3767(5) 0.1116(4) 0.0856(16) Uani 0.50 1 d PU
N7 N 0.27625(12) 0.83335(14) 0.09076(9) 0.0147(2) Uani 1 1 d .
C8 C 0.05128(16) 0.88604(17) 0.30669(11) 0.0185(3) Uani 1 1 d .
C9 C -0.07284(15) 1.09260(17) 0.23295(10) 0.0160(3) Uani 1 1 d .
C10 C -0.05289(16) 0.99658(16) 0.30327(11) 0.0179(3) Uani 1 1 d .
C11 C 0.21503(16) 0.69031(17) 0.08960(11) 0.0193(3) Uani 1 1 d .
H11A H 0.2089 0.6572 0.1499 0.023 Uiso 1 1 calc R
H11B H 0.2708 0.6251 0.0592 0.023 Uiso 1 1 calc R
C12 C 0.44574(18) 0.9768(2) 0.17554(14) 0.0269(4) Uani 1 1 d .
H12A H 0.5071 0.9741 0.2275 0.032 Uiso 1 1 calc R
H12B H 0.4924 1.0135 0.1262 0.032 Uiso 1 1 calc R
C13 C -0.17769(16) 1.19054(19) 0.23614(11) 0.0206(3) Uani 1 1 d .
H13 H -0.1936 1.2536 0.1896 0.025 Uiso 1 1 calc R
C14 C 0.30569(18) 0.87977(18) -0.00037(11) 0.0216(3) Uani 1 1 d .
H14A H 0.2502 0.8279 -0.0438 0.026 Uiso 1 1 calc R
H14B H 0.3978 0.8597 -0.0106 0.026 Uiso 1 1 calc R
C15 C 0.27971(16) 1.03729(18) -0.01127(11) 0.0196(3) Uani 1 1 d .
H15A H 0.3532 1.0905 0.0164 0.024 Uiso 1 1 calc R
H15B H 0.2714 1.0615 -0.0737 0.024 Uiso 1 1 calc R
C16 C -0.25722(17) 1.1942(2) 0.30742(13) 0.0253(4) Uani 1 1 d .
H16 H -0.3268 1.2584 0.3078 0.030 Uiso 1 1 calc R
C17 C 0.07713(18) 0.69360(19) 0.04292(13) 0.0244(3) Uani 1 1 d .
H17A H 0.0836 0.7056 -0.0204 0.029 Uiso 1 1 calc R
H17B H 0.0309 0.6058 0.0530 0.029 Uiso 1 1 calc R
C18 C -0.1336(2) 1.0048(2) 0.37556(14) 0.0283(4) Uani 1 1 d .
H18 H -0.1188 0.9426 0.4227 0.034 Uiso 1 1 calc R
C19 C -0.2341(2) 1.1028(2) 0.37839(14) 0.0314(4) Uani 1 1 d .
H19 H -0.2858 1.1075 0.4272 0.038 Uiso 1 1 calc R
C21 C 0.39463(16) 0.83068(19) 0.15429(12) 0.0228(3) Uani 1 1 d .
H21A H 0.4643 0.7758 0.1292 0.027 Uiso 1 1 calc R
H21B H 0.3715 0.7847 0.2086 0.027 Uiso 1 1 calc R
H3 H -0.047(3) 0.844(3) 0.0400(19) 0.041(7) Uiso 1 1 d .
H4 H 0.354(3) 1.142(3) 0.179(2) 0.054(9) Uiso 1 1 d .

loop_
_atom_site_aniso_label
_atom_site_aniso_U_11
_atom_site_aniso_U_22
_atom_site_aniso_U_33
_atom_site_aniso_U_23
_atom_site_aniso_U_13
_atom_site_aniso_U_12
Mn1 0.01491(11) 0.01419(12) 0.01458(12) 0.00225(8) 0.00477(8) 0.00338(8)
O1 0.0165(5) 0.0231(6) 0.0201(5) 0.0077(4) 0.0063(4) 0.0037(4)
O2 0.0227(6) 0.0221(6) 0.0175(5) 0.0025(4) 0.0064(4) 0.0098(5)
O3 0.0164(5) 0.0195(6) 0.0226(6) 0.0038(5) 0.0018(4) 0.0008(4)
O4 0.0202(5) 0.0212(6) 0.0176(5) 0.0052(4) 0.0072(4) 0.0064(4)
O5 0.0227(6) 0.0163(6) 0.0277(6) -0.0031(5) 0.0022(5) -0.0013(5)
O6 0.0461(8) 0.0275(7) 0.0290(7) 0.0127(6) 0.0212(6) 0.0158(6)
O7 0.107(4) 0.056(3) 0.089(4) 0.006(3) -0.029(3) -0.001(3)
N7 0.0141(5) 0.0149(6) 0.0151(6) 0.0000(5) 0.0028(4) 0.0015(4)
C8 0.0202(7) 0.0160(7) 0.0198(7) -0.0008(6) 0.0062(6) 0.0006(6)
C9 0.0142(6) 0.0163(7) 0.0178(7) -0.0043(5) 0.0023(5) 0.0007(5)
C10 0.0179(7) 0.0143(7) 0.0222(7) -0.0013(6) 0.0074(6) 0.0005(5)
C11 0.0220(7) 0.0139(7) 0.0225(8) 0.0007(6) 0.0061(6) 0.0026(6)
C12 0.0196(8) 0.0271(9) 0.0334(10) -0.0008(7) -0.0023(7) 0.0002(7)
C13 0.0183(7) 0.0223(8) 0.0208(7) -0.0056(6) -0.0008(6) 0.0059(6)
C14 0.0261(8) 0.0215(8) 0.0182(7) 0.0016(6) 0.0105(6) 0.0010(6)
C15 0.0184(7) 0.0216(8) 0.0197(7) 0.0051(6) 0.0074(6) 0.0006(6)
C16 0.0185(7) 0.0267(9) 0.0312(9) -0.0082(7) 0.0053(6) 0.0059(6)
C17 0.0234(8) 0.0186(8) 0.0315(9) -0.0041(7) 0.0035(7) -0.0033(6)
C18 0.0330(9) 0.0237(9) 0.0302(9) 0.0035(7) 0.0186(8) 0.0055(7)
C19 0.0299(9) 0.0307(10) 0.0359(10) 0.0001(8) 0.0207(8) 0.0066(8)
C21 0.0177(7) 0.0247(8) 0.0257(8) -0.0014(7) -0.0017(6) 0.0041(6)

loop_
_atom_type_symbol
_atom_type_description
_atom_type_scat_dispersion_real
_atom_type_scat_dispersion_imag
_atom_type_scat_source
C C 0.0033 0.0016 'International Tables Vol C Tables 4.2.6.8 and 6.1.1.4'
H H 0.0000 0.0000 'International Tables Vol C Tables 4.2.6.8 and 6.1.1.4'
N N 0.0061 0.0033 'International Tables Vol C Tables 4.2.6.8 and 6.1.1.4'
O O 0.0106 0.0060 'International Tables Vol C Tables 4.2.6.8 and 6.1.1.4'
Mn Mn 0.3368 0.7283 'International Tables Vol C Tables 4.2.6.8 and 6.1.1.4'

loop_
_geom_angle_atom_site_label_1
_geom_angle_atom_site_label_2
_geom_angle_atom_site_label_3
_geom_angle
O2 Mn1 O1 91.28(5)
O2 Mn1 O4 93.43(5)
O1 Mn1 O4 174.07(5)
O2 Mn1 N7 172.72(5)
O1 Mn1 N7 84.82(5)
O4 Mn1 N7 90.87(5)
O2 Mn1 O3 96.18(5)
O1 Mn1 O3 95.97(5)
O4 Mn1 O3 87.12(5)
N7 Mn1 O3 78.15(5)
O2 Mn1 O5 108.89(5)
O1 Mn1 O5 89.83(5)
O4 Mn1 O5 85.23(5)
N7 Mn1 O5 77.31(5)
O3 Mn1 O5 154.14(5)
C15 O1 Mn1 114.58(10)
C9 O2 Mn1 126.59(10)
C17 O3 Mn1 113.68(10)
C17 O3 H3 111.3(19)
Mn1 O3 H3 109.2(19)
C8 O4 Mn1 130.83(11)
C12 O5 Mn1 113.07(10)
C12 O5 H4 107(2)
Mn1 O5 H4 118(2)
C21 N7 C11 107.97(13)
C21 N7 C14 113.82(13)
C11 N7 C14 111.28(13)
C21 N7 Mn1 108.91(10)
C11 N7 Mn1 108.30(9)
C14 N7 Mn1 106.40(10)
O6 C8 O4 119.79(15)
O6 C8 C10 120.43(15)
O4 C8 C10 119.78(15)
O2 C9 C10 124.92(14)
O2 C9 C13 116.77(15)
C10 C9 C13 118.29(15)
C18 C10 C9 119.32(15)
C18 C10 C8 117.09(15)
C9 C10 C8 123.58(14)
N7 C11 C17 110.72(13)
N7 C11 H11A 109.5
C17 C11 H11A 109.5
N7 C11 H11B 109.5
C17 C11 H11B 109.5
H11A C11 H11B 108.1
O5 C12 C21 108.39(14)
O5 C12 H12A 110.0
C21 C12 H12A 110.0
O5 C12 H12B 110.0
C21 C12 H12B 110.0
H12A C12 H12B 108.4
C16 C13 C9 121.01(16)
C16 C13 H13 119.5
C9 C13 H13 119.5
N7 C14 C15 110.25(13)
N7 C14 H14A 109.6
C15 C14 H14A 109.6
N7 C14 H14B 109.6
C15 C14 H14B 109.6
H14A C14 H14B 108.1
O1 C15 C14 108.74(13)
O1 C15 H15A 109.9
C14 C15 H15A 109.9
O1 C15 H15B 109.9
C14 C15 H15B 109.9
H15A C15 H15B 108.3
C13 C16 C19 120.57(16)
C13 C16 H16 119.7
C19 C16 H16 119.7
O3 C17 C11 107.67(14)
O3 C17 H17A 110.2
C11 C17 H17A 110.2
O3 C17 H17B 110.2
C11 C17 H17B 110.2
H17A C17 H17B 108.5
C19 C18 C10 121.64(18)
C19 C18 H18 119.2
C10 C18 H18 119.2
C18 C19 C16 119.10(17)
C18 C19 H19 120.5
C16 C19 H19 120.5
N7 C21 C12 111.94(14)
N7 C21 H21A 109.2
C12 C21 H21A 109.2
N7 C21 H21B 109.2
C12 C21 H21B 109.2
H21A C21 H21B 107.9

loop_
_geom_bond_atom_site_label_1
_geom_bond_atom_site_label_2
_geom_bond_distance
Mn1 O2 1.8664(11)
Mn1 O1 1.8685(12)
Mn1 O4 1.8945(12)
Mn1 N7 2.0959(13)
Mn1 O3 2.2201(12)
Mn1 O5 2.2645(13)
O1 C15 1.4166(19)
O2 C9 1.3369(19)
O3 C17 1.424(2)
O3 H3 0.84(3)
O4 C8 1.2897(19)
O5 C12 1.441(2)
O5 H4 0.78(3)
O6 C8 1.237(2)
N7 C21 1.487(2)
N7 C11 1.489(2)
N7 C14 1.493(2)
C8 C10 1.483(2)
C9 C10 1.404(2)
C9 C13 1.410(2)
C10 C18 1.404(2)
C11 C17 1.522(2)
C11 H11A 0.9700
C11 H11B 0.9700
C12 C21 1.505(3)
C12 H12A 0.9700
C12 H12B 0.9700
C13 C16 1.382(2)
C13 H13 0.9300
C14 C15 1.523(2)
C14 H14A 0.9700
C14 H14B 0.9700
C15 H15A 0.9700
C15 H15B 0.9700
C16 C19 1.387(3)
C16 H16 0.9300
C17 H17A 0.9700
C17 H17B 0.9700
C18 C19 1.378(3)
C18 H18 0.9300
C19 H19 0.9300
C21 H21A 0.9700
C21 H21B 0.9700
